data_4321675
loop_
_publ_author_name
'Leslie D. Field'
'Eric T. Lawrenz'
'Warren J. Shaw'
'Peter Turner'

_publ_contact_author_address
;    
    School of Chemistry, University of Sydney, Sydney
    NSW 2006, Australia
;
_publ_contact_author_email l.field@chem.usyd.edu.au
_publ_contact_author_fax '+61 2 9351 6650'
_publ_contact_author_name 'Prof. Leslie D. Field'
_publ_contact_author_phone '+61 2 9351 2060, +61 2 9351 3951'
_publ_section_title
;
 Insertion of CO2, CS2, and COS into Iron(II)-Hydride Bonds
;
_journal_name_full 'Inorganic Chemistry'
_journal_page_first 5632
_journal_page_last 5638
_journal_paper_doi 10.1021/ic991399z
_journal_volume 39
_journal_year 2000
_chemical_formula_sum 'C13 H34 Fe O P4 S'
_chemical_formula_weight 418.19
_chemical_name_systematic
; 
 ? 
;
_space_group_IT_number 14
_symmetry_cell_setting monoclinic
_symmetry_Int_Tables_number 14
_symmetry_space_group_name_Hall '-P 2yn'
_symmetry_space_group_name_H-M 'P 1 21/n 1'
_atom_sites_solution_hydrogens geom
_atom_sites_solution_primary direct
_atom_sites_solution_secondary difmap
_audit_creation_method SHELXL-97
_cell_angle_alpha 90.00
_cell_angle_beta 108.337(2)
_cell_angle_gamma 90.00
_cell_formula_units_Z 8
_cell_length_a 14.1418(14)
_cell_length_b 16.9976(17)
_cell_length_c 18.2308(18)
_cell_measurement_reflns_used 4436
_cell_measurement_temperature 173(2)
_cell_measurement_theta_max 27.507
_cell_measurement_theta_min 2.641
_cell_volume 4159.7(7)
_computing_cell_refinement SAINT
_computing_data_collection SMART
_computing_data_reduction 'SAINT and XPREP'
_computing_molecular_graphics 'teXsan for Windows (MSC, 1997)'
_computing_structure_refinement 'SHELXL-97 (Sheldrick, 1997)'
_computing_structure_solution 'SHELXS-97 (Sheldrick, 1990)'
_diffrn_ambient_temperature 173(2)
_diffrn_measured_fraction_theta_full 0.957
_diffrn_measured_fraction_theta_max 0.957
_diffrn_measurement_device_type 'Bruker SMART 1000 CCD'
_diffrn_measurement_method \w
_diffrn_radiation_monochromator graphite
_diffrn_radiation_source 'sealed tube'
_diffrn_radiation_type MoK\a
_diffrn_radiation_wavelength 0.71073
_diffrn_reflns_av_R_equivalents 0.0484
_diffrn_reflns_av_sigmaI/netI 0.0415
_diffrn_reflns_limit_h_max 18
_diffrn_reflns_limit_h_min -18
_diffrn_reflns_limit_k_max 22
_diffrn_reflns_limit_k_min -22
_diffrn_reflns_limit_l_max 24
_diffrn_reflns_limit_l_min -24
_diffrn_reflns_number 38579
_diffrn_reflns_theta_full 28.34
_diffrn_reflns_theta_max 28.34
_diffrn_reflns_theta_min 1.60
_diffrn_standards_decay_% 0.0
_diffrn_standards_number 325
_exptl_absorpt_coefficient_mu 1.128
_exptl_absorpt_correction_T_max 1.000
_exptl_absorpt_correction_T_min 0.775
_exptl_absorpt_correction_type empirical
_exptl_absorpt_process_details 'SADABS (Sheldrick, 1996)'
_exptl_crystal_colour yellow
_exptl_crystal_density_diffrn 1.336
_exptl_crystal_density_method 'not measured'
_exptl_crystal_description blade
_exptl_crystal_F_000 1776
_exptl_crystal_size_max 0.475
_exptl_crystal_size_mid 0.150
_exptl_crystal_size_min 0.025
_refine_diff_density_max 0.843
_refine_diff_density_min -0.446
_refine_diff_density_rms 0.089
_refine_ls_extinction_method none
_refine_ls_goodness_of_fit_ref 1.089
_refine_ls_hydrogen_treatment mixed
_refine_ls_matrix_type full
_refine_ls_number_parameters 384
_refine_ls_number_reflns 9944
_refine_ls_number_restraints 0
_refine_ls_restrained_S_all 1.089
_refine_ls_R_factor_all 0.0744
_refine_ls_R_factor_gt 0.0458
_refine_ls_shift/su_max 0.001
_refine_ls_shift/su_mean 0.000
_refine_ls_structure_factor_coef Fsqd
_refine_ls_weighting_details 'calc w=1/[\s^2^(Fo^2^)+(0.0508P)^2^+1.8264P] where P=(Fo^2^+2Fc^2^)/3'
_refine_ls_weighting_scheme calc
_refine_ls_wR_factor_gt 0.0982
_refine_ls_wR_factor_ref 0.1118
_reflns_number_gt 7295
_reflns_number_total 9944
_reflns_threshold_expression >2sigma(I)
_cod_data_source_file ic991399z.cif
_cod_data_source_block ldf104
_cod_original_sg_symbol_H-M 'P 21/n '
_cod_database_code 4321675

loop_
_symmetry_equiv_pos_as_xyz
'x, y, z'
'-x+1/2, y+1/2, -z+1/2'
'-x, -y, -z'
'x-1/2, -y-1/2, z-1/2'

loop_
_atom_site_label
_atom_site_type_symbol
_atom_site_fract_x
_atom_site_fract_y
_atom_site_fract_z
_atom_site_U_iso_or_equiv
_atom_site_adp_type
_atom_site_occupancy
_atom_site_symmetry_multiplicity
_atom_site_calc_flag
_atom_site_refinement_flags
_atom_site_disorder_assembly
_atom_site_disorder_group
Fe1 Fe 0.71737(3) 0.41299(2) 0.11879(2) 0.02161(9) Uani 1 1 d . . .
H1FE H 0.635(2) 0.4391(19) 0.0490(18) 0.047(9) Uiso 1 1 d . . .
Fe2 Fe 0.72374(3) 0.41310(2) 0.62242(2) 0.02326(10) Uani 1 1 d . . .
H2FE H 0.639(2) 0.4696(18) 0.5542(18) 0.047 Uiso 1 1 d . . .
S1 S 0.85640(5) 0.38662(4) 0.22468(4) 0.03280(17) Uani 1 1 d . . .
S2 S 0.84246(6) 0.32965(5) 0.70204(4) 0.0407(2) Uani 1 1 d . . .
P1 P 0.70628(5) 0.53272(4) 0.16144(4) 0.02734(16) Uani 1 1 d . . .
P2 P 0.82010(5) 0.46439(4) 0.06314(4) 0.02553(16) Uani 1 1 d . . .
P3 P 0.70447(5) 0.30230(4) 0.05544(4) 0.02814(16) Uani 1 1 d . . .
P4 P 0.59991(5) 0.36451(4) 0.16074(4) 0.02766(16) Uani 1 1 d . . .
P5 P 0.60520(5) 0.40060(5) 0.67569(4) 0.03106(17) Uani 1 1 d . . .
P6 P 0.75971(5) 0.52313(4) 0.68818(5) 0.03189(17) Uani 1 1 d . . .
P7 P 0.82833(6) 0.43595(5) 0.55800(5) 0.03730(19) Uani 1 1 d . . .
P8 P 0.66615(7) 0.31680(5) 0.54037(5) 0.0419(2) Uani 1 1 d . . .
O1 O 0.8001(2) 0.25383(15) 0.27633(16) 0.0676(8) Uani 1 1 d . . .
O2 O 0.8204(2) 0.35800(19) 0.83925(14) 0.0682(8) Uani 1 1 d . . .
C1 C 0.8616(2) 0.30527(19) 0.28102(19) 0.0425(8) Uani 1 1 d . . .
H1 H 0.9219 0.2993 0.3224 0.051 Uiso 1 1 calc R . .
C2 C 0.5876(2) 0.58535(18) 0.1346(2) 0.0404(7) Uani 1 1 d . . .
H2A H 0.6001 0.6418 0.1438 0.061 Uiso 1 1 calc R . .
H2B H 0.5474 0.5661 0.1659 0.061 Uiso 1 1 calc R . .
H2C H 0.5518 0.5764 0.0798 0.061 Uiso 1 1 calc R . .
C3 C 0.7521(3) 0.55457(19) 0.26513(17) 0.0422(8) Uani 1 1 d . . .
H3A H 0.7401 0.6101 0.2735 0.063 Uiso 1 1 calc R . .
H3B H 0.8237 0.5437 0.2851 0.063 Uiso 1 1 calc R . .
H3C H 0.7170 0.5216 0.2922 0.063 Uiso 1 1 calc R . .
C4 C 0.7820(2) 0.60178(17) 0.12447(18) 0.0354(7) Uani 1 1 d . . .
H4A H 0.7411 0.6242 0.0744 0.042 Uiso 1 1 calc R . .
H4B H 0.8061 0.6455 0.1615 0.042 Uiso 1 1 calc R . .
C5 C 0.8708(2) 0.55624(17) 0.11408(18) 0.0330(6) Uani 1 1 d . . .
H5A H 0.9201 0.5445 0.1650 0.040 Uiso 1 1 calc R . .
H5B H 0.9039 0.5876 0.0834 0.040 Uiso 1 1 calc R . .
C6 C 0.9318(2) 0.41269(18) 0.05830(19) 0.0371(7) Uani 1 1 d . . .
H6A H 0.9132 0.3746 0.0158 0.056 Uiso 1 1 calc R . .
H6B H 0.9628 0.3850 0.1071 0.056 Uiso 1 1 calc R . .
H6C H 0.9790 0.4508 0.0494 0.056 Uiso 1 1 calc R . .
C7 C 0.7709(2) 0.49897(19) -0.03650(17) 0.0383(7) Uani 1 1 d . . .
H7A H 0.7167 0.5365 -0.0408 0.057 Uiso 1 1 calc R . .
H7B H 0.7454 0.4541 -0.0708 0.057 Uiso 1 1 calc R . .
H7C H 0.8241 0.5249 -0.0513 0.057 Uiso 1 1 calc R . .
C8 C 0.6781(2) 0.3019(2) -0.04912(18) 0.0413(7) Uani 1 1 d . . .
H8A H 0.7384 0.3166 -0.0615 0.062 Uiso 1 1 calc R . .
H8B H 0.6250 0.3397 -0.0728 0.062 Uiso 1 1 calc R . .
H8C H 0.6569 0.2491 -0.0693 0.062 Uiso 1 1 calc R . .
C9 C 0.8055(2) 0.22987(18) 0.0854(2) 0.0416(8) Uani 1 1 d . . .
H9A H 0.8144 0.2132 0.1386 0.062 Uiso 1 1 calc R . .
H9B H 0.8675 0.2536 0.0826 0.062 Uiso 1 1 calc R . .
H9C H 0.7888 0.1841 0.0511 0.062 Uiso 1 1 calc R . .
C10 C 0.5979(2) 0.24359(19) 0.0633(2) 0.0409(8) Uani 1 1 d . . .
H10A H 0.5361 0.2595 0.0225 0.049 Uiso 1 1 calc R . .
H10B H 0.6096 0.1870 0.0566 0.049 Uiso 1 1 calc R . .
C11 C 0.5873(2) 0.25791(17) 0.14299(19) 0.0385(7) Uani 1 1 d . . .
H11A H 0.6398 0.2292 0.1830 0.046 Uiso 1 1 calc R . .
H11B H 0.5215 0.2395 0.1443 0.046 Uiso 1 1 calc R . .
C12 C 0.6019(3) 0.3704(2) 0.26141(18) 0.0454(8) Uani 1 1 d . . .
H12A H 0.5480 0.3380 0.2684 0.068 Uiso 1 1 calc R . .
H12B H 0.5926 0.4252 0.2744 0.068 Uiso 1 1 calc R . .
H12C H 0.6661 0.3511 0.2953 0.068 Uiso 1 1 calc R . .
C13 C 0.4713(2) 0.3948(2) 0.11081(19) 0.0407(7) Uani 1 1 d . . .
H13A H 0.4527 0.3788 0.0565 0.061 Uiso 1 1 calc R . .
H13B H 0.4659 0.4521 0.1139 0.061 Uiso 1 1 calc R . .
H13C H 0.4266 0.3697 0.1353 0.061 Uiso 1 1 calc R . .
C14 C 0.8611(3) 0.3238(2) 0.79890(19) 0.0503(9) Uani 1 1 d . . .
H14 H 0.9116 0.2879 0.8258 0.060 Uiso 1 1 calc R . .
C15 C 0.4791(2) 0.4305(2) 0.6181(2) 0.0464(8) Uani 1 1 d . . .
H15A H 0.4339 0.4242 0.6488 0.070 Uiso 1 1 calc R . .
H15B H 0.4562 0.3976 0.5717 0.070 Uiso 1 1 calc R . .
H15C H 0.4798 0.4858 0.6029 0.070 Uiso 1 1 calc R . .
C16 C 0.5804(3) 0.3091(2) 0.7192(2) 0.0514(9) Uani 1 1 d . . .
H16A H 0.6422 0.2901 0.7568 0.077 Uiso 1 1 calc R . .
H16B H 0.5552 0.2694 0.6787 0.077 Uiso 1 1 calc R . .
H16C H 0.5306 0.3188 0.7453 0.077 Uiso 1 1 calc R . .
C17 C 0.6256(3) 0.4703(2) 0.7563(2) 0.0470(8) Uani 1 1 d . . .
H17A H 0.5628 0.4791 0.7682 0.056 Uiso 1 1 calc R . .
H17B H 0.6760 0.4493 0.8031 0.056 Uiso 1 1 calc R . .
C18 C 0.6617(2) 0.5465(2) 0.7317(2) 0.0483(9) Uani 1 1 d . . .
H18A H 0.6887 0.5814 0.7770 0.058 Uiso 1 1 calc R . .
H18B H 0.6058 0.5740 0.6936 0.058 Uiso 1 1 calc R . .
C19 C 0.8718(2) 0.5317(2) 0.7715(2) 0.0532(9) Uani 1 1 d . . .
H19A H 0.9308 0.5247 0.7549 0.080 Uiso 1 1 calc R . .
H19B H 0.8711 0.4911 0.8096 0.080 Uiso 1 1 calc R . .
H19C H 0.8738 0.5838 0.7950 0.080 Uiso 1 1 calc R . .
C20 C 0.7663(3) 0.6163(2) 0.6402(2) 0.0584(10) Uani 1 1 d . . .
H20A H 0.7068 0.6223 0.5950 0.088 Uiso 1 1 calc R . .
H20B H 0.8258 0.6168 0.6236 0.088 Uiso 1 1 calc R . .
H20C H 0.7698 0.6598 0.6762 0.088 Uiso 1 1 calc R . .
C21 C 0.7973(3) 0.5111(3) 0.4822(2) 0.0684(13) Uani 1 1 d . . .
H21A H 0.8082 0.5634 0.5060 0.103 Uiso 1 1 calc R . .
H21B H 0.7272 0.5056 0.4509 0.103 Uiso 1 1 calc R . .
H21C H 0.8397 0.5044 0.4493 0.103 Uiso 1 1 calc R . .
C22 C 0.9604(2) 0.4561(2) 0.6057(2) 0.0543(10) Uani 1 1 d . . .
H22A H 0.9966 0.4517 0.5680 0.081 Uiso 1 1 calc R . .
H22B H 0.9873 0.4180 0.6474 0.081 Uiso 1 1 calc R . .
H22C H 0.9682 0.5095 0.6271 0.081 Uiso 1 1 calc R . .
C23 C 0.8330(3) 0.3468(3) 0.5010(2) 0.0636(12) Uani 1 1 d . . .
H23A H 0.8632 0.3592 0.4603 0.076 Uiso 1 1 calc R . .
H23B H 0.8736 0.3055 0.5349 0.076 Uiso 1 1 calc R . .
C24 C 0.7267(3) 0.3183(3) 0.4650(2) 0.0717(13) Uani 1 1 d . . .
H24A H 0.7265 0.2649 0.4433 0.086 Uiso 1 1 calc R . .
H24B H 0.6903 0.3541 0.4227 0.086 Uiso 1 1 calc R . .
C25 C 0.6815(4) 0.2138(2) 0.5719(3) 0.0712(12) Uani 1 1 d . . .
H25A H 0.6560 0.1792 0.5269 0.107 Uiso 1 1 calc R . .
H25B H 0.6445 0.2043 0.6083 0.107 Uiso 1 1 calc R . .
H25C H 0.7523 0.2027 0.5973 0.107 Uiso 1 1 calc R . .
C26 C 0.5346(3) 0.3134(3) 0.4786(2) 0.0769(14) Uani 1 1 d . . .
H26A H 0.5137 0.3658 0.4573 0.115 Uiso 1 1 calc R . .
H26B H 0.4927 0.2965 0.5095 0.115 Uiso 1 1 calc R . .
H26C H 0.5276 0.2760 0.4363 0.115 Uiso 1 1 calc R . .

loop_
_atom_site_aniso_label
_atom_site_aniso_U_11
_atom_site_aniso_U_22
_atom_site_aniso_U_33
_atom_site_aniso_U_23
_atom_site_aniso_U_13
_atom_site_aniso_U_12
Fe1 0.01946(18) 0.02221(19) 0.02386(19) -0.00062(15) 0.00782(15) 0.00113(14)
Fe2 0.02180(19) 0.0260(2) 0.02251(19) 0.00063(15) 0.00763(15) 0.00215(15)
S1 0.0268(4) 0.0329(4) 0.0340(4) 0.0072(3) 0.0028(3) -0.0013(3)
S2 0.0404(4) 0.0497(5) 0.0319(4) 0.0092(3) 0.0112(3) 0.0191(4)
P1 0.0308(4) 0.0241(4) 0.0287(4) -0.0014(3) 0.0115(3) 0.0023(3)
P2 0.0231(3) 0.0269(4) 0.0279(4) 0.0015(3) 0.0098(3) 0.0007(3)
P3 0.0245(3) 0.0255(4) 0.0366(4) -0.0059(3) 0.0127(3) -0.0003(3)
P4 0.0228(3) 0.0332(4) 0.0293(4) -0.0005(3) 0.0115(3) -0.0005(3)
P5 0.0236(4) 0.0377(4) 0.0336(4) 0.0009(3) 0.0115(3) -0.0037(3)
P6 0.0242(4) 0.0315(4) 0.0402(4) -0.0063(3) 0.0105(3) -0.0043(3)
P7 0.0289(4) 0.0539(5) 0.0337(4) 0.0094(4) 0.0163(3) 0.0103(4)
P8 0.0526(5) 0.0373(5) 0.0332(4) -0.0099(3) 0.0098(4) -0.0006(4)
O1 0.0603(17) 0.0508(16) 0.0793(19) 0.0345(14) 0.0044(14) -0.0063(13)
O2 0.0745(19) 0.096(2) 0.0403(14) 0.0097(14) 0.0270(14) 0.0144(17)
C1 0.0389(18) 0.0392(18) 0.0426(19) 0.0138(15) 0.0033(15) 0.0064(14)
C2 0.0397(17) 0.0317(16) 0.053(2) -0.0031(14) 0.0195(16) 0.0092(13)
C3 0.056(2) 0.0351(17) 0.0338(17) -0.0082(13) 0.0121(15) -0.0003(15)
C4 0.0410(17) 0.0243(14) 0.0432(18) -0.0006(13) 0.0167(14) -0.0036(12)
C5 0.0313(15) 0.0292(15) 0.0393(17) 0.0016(12) 0.0124(13) -0.0069(12)
C6 0.0280(15) 0.0389(17) 0.0492(19) -0.0007(14) 0.0191(14) 0.0001(13)
C7 0.0415(17) 0.0422(18) 0.0310(16) 0.0061(13) 0.0112(14) 0.0013(14)
C8 0.0420(18) 0.0444(18) 0.0396(18) -0.0148(14) 0.0160(15) -0.0010(14)
C9 0.0338(16) 0.0302(16) 0.061(2) -0.0049(15) 0.0145(15) 0.0064(13)
C10 0.0327(16) 0.0359(17) 0.058(2) -0.0132(15) 0.0202(15) -0.0090(13)
C11 0.0324(16) 0.0322(16) 0.055(2) -0.0019(14) 0.0191(15) -0.0071(13)
C12 0.0455(19) 0.059(2) 0.0373(18) 0.0013(16) 0.0209(16) -0.0043(16)
C13 0.0239(15) 0.053(2) 0.0464(19) -0.0057(15) 0.0129(14) -0.0008(13)
C14 0.047(2) 0.066(2) 0.0362(18) 0.0173(17) 0.0096(16) 0.0096(18)
C15 0.0236(15) 0.054(2) 0.059(2) 0.0010(17) 0.0101(15) -0.0033(14)
C16 0.045(2) 0.056(2) 0.058(2) 0.0172(18) 0.0231(18) -0.0070(17)
C17 0.0383(18) 0.066(2) 0.0451(19) -0.0137(17) 0.0249(16) -0.0028(16)
C18 0.0377(18) 0.051(2) 0.059(2) -0.0254(17) 0.0202(17) -0.0012(15)
C19 0.0345(18) 0.062(2) 0.055(2) -0.0182(18) 0.0021(16) -0.0106(16)
C20 0.061(2) 0.0323(18) 0.083(3) 0.0019(18) 0.025(2) -0.0070(17)
C21 0.059(2) 0.096(3) 0.063(2) 0.046(2) 0.037(2) 0.026(2)
C22 0.0304(17) 0.073(3) 0.065(2) 0.007(2) 0.0231(17) 0.0028(17)
C23 0.055(2) 0.101(3) 0.042(2) -0.013(2) 0.0260(19) 0.024(2)
C24 0.089(3) 0.087(3) 0.044(2) -0.022(2) 0.029(2) 0.012(3)
C25 0.095(3) 0.033(2) 0.079(3) -0.0135(19) 0.019(3) -0.002(2)
C26 0.060(3) 0.087(3) 0.063(3) -0.031(2) -0.010(2) -0.009(2)

loop_
_atom_type_symbol
_atom_type_description
_atom_type_scat_dispersion_real
_atom_type_scat_dispersion_imag
_atom_type_scat_source
C C 0.0033 0.0016 'International Tables Vol C Tables 4.2.6.8 and 6.1.1.4'
H H 0.0000 0.0000 'International Tables Vol C Tables 4.2.6.8 and 6.1.1.4'
Fe Fe 0.3463 0.8444 'International Tables Vol C Tables 4.2.6.8 and 6.1.1.4'
O O 0.0106 0.0060 'International Tables Vol C Tables 4.2.6.8 and 6.1.1.4'
S S 0.1246 0.1234 'International Tables Vol C Tables 4.2.6.8 and 6.1.1.4'
P P 0.1023 0.0942 'International Tables Vol C Tables 4.2.6.8 and 6.1.1.4'

loop_
_geom_angle_atom_site_label_1
_geom_angle_atom_site_label_2
_geom_angle_atom_site_label_3
_geom_angle
_geom_angle_site_symmetry_1
_geom_angle_site_symmetry_3
_geom_angle_publ_flag
P3 Fe1 P4 85.09(3) . . ?
P3 Fe1 P2 93.19(3) . . ?
P4 Fe1 P2 172.83(3) . . ?
P3 Fe1 P1 168.29(3) . . ?
P4 Fe1 P1 94.49(3) . . ?
P2 Fe1 P1 85.78(3) . . ?
P3 Fe1 S1 100.43(3) . . ?
P4 Fe1 S1 99.98(3) . . ?
P2 Fe1 S1 87.18(3) . . ?
P1 Fe1 S1 91.18(3) . . ?
P3 Fe1 H1FE 83.8(12) . . ?
P4 Fe1 H1FE 86.3(12) . . ?
P2 Fe1 H1FE 86.6(12) . . ?
P1 Fe1 H1FE 84.5(12) . . ?
S1 Fe1 H1FE 172.7(12) . . ?
P6 Fe2 P7 93.57(3) . . ?
P6 Fe2 P8 168.93(4) . . ?
P7 Fe2 P8 86.29(4) . . ?
P6 Fe2 P5 85.35(3) . . ?
P7 Fe2 P5 172.35(3) . . ?
P8 Fe2 P5 93.32(4) . . ?
P6 Fe2 S2 100.44(3) . . ?
P7 Fe2 S2 88.06(3) . . ?
P8 Fe2 S2 90.61(4) . . ?
P5 Fe2 S2 99.59(3) . . ?
P6 Fe2 H2FE 84.7(10) . . ?
P7 Fe2 H2FE 86.9(11) . . ?
P8 Fe2 H2FE 84.2(10) . . ?
P5 Fe2 H2FE 85.4(11) . . ?
S2 Fe2 H2FE 173.0(10) . . ?
C1 S1 Fe1 121.33(12) . . ?
C14 S2 Fe2 121.87(13) . . ?
C2 P1 C3 99.98(15) . . ?
C2 P1 C4 100.35(14) . . ?
C3 P1 C4 100.94(15) . . ?
C2 P1 Fe1 121.30(11) . . ?
C3 P1 Fe1 120.67(11) . . ?
C4 P1 Fe1 110.10(10) . . ?
C7 P2 C6 99.84(15) . . ?
C7 P2 C5 101.23(14) . . ?
C6 P2 C5 103.06(14) . . ?
C7 P2 Fe1 119.13(11) . . ?
C6 P2 Fe1 122.42(10) . . ?
C5 P2 Fe1 108.24(10) . . ?
C8 P3 C9 101.09(15) . . ?
C8 P3 C10 100.08(15) . . ?
C9 P3 C10 101.08(15) . . ?
C8 P3 Fe1 120.78(11) . . ?
C9 P3 Fe1 119.51(11) . . ?
C10 P3 Fe1 110.99(10) . . ?
C12 P4 C13 100.51(15) . . ?
C12 P4 C11 101.55(16) . . ?
C13 P4 C11 99.40(15) . . ?
C12 P4 Fe1 123.67(11) . . ?
C13 P4 Fe1 117.56(11) . . ?
C11 P4 Fe1 110.51(10) . . ?
C16 P5 C15 101.52(16) . . ?
C16 P5 C17 101.83(17) . . ?
C15 P5 C17 99.15(17) . . ?
C16 P5 Fe2 123.44(12) . . ?
C15 P5 Fe2 117.38(12) . . ?
C17 P5 Fe2 109.95(11) . . ?
C19 P6 C20 99.69(19) . . ?
C19 P6 C18 101.44(17) . . ?
C20 P6 C18 100.23(18) . . ?
C19 P6 Fe2 120.96(13) . . ?
C20 P6 Fe2 121.05(14) . . ?
C18 P6 Fe2 110.03(11) . . ?
C22 P7 C21 101.22(19) . . ?
C22 P7 C23 102.06(18) . . ?
C21 P7 C23 101.0(2) . . ?
C22 P7 Fe2 122.64(13) . . ?
C21 P7 Fe2 119.03(12) . . ?
C23 P7 Fe2 107.72(14) . . ?
C24 P8 C25 102.2(2) . . ?
C24 P8 C26 99.3(2) . . ?
C25 P8 C26 99.1(2) . . ?
C24 P8 Fe2 109.84(15) . . ?
C25 P8 Fe2 121.10(14) . . ?
C26 P8 Fe2 121.70(15) . . ?
O1 C1 S1 130.1(3) . . ?
O1 C1 H1 115.0 . . ?
S1 C1 H1 115.0 . . ?
P1 C2 H2A 109.5 . . ?
P1 C2 H2B 109.5 . . ?
H2A C2 H2B 109.5 . . ?
P1 C2 H2C 109.5 . . ?
H2A C2 H2C 109.5 . . ?
H2B C2 H2C 109.5 . . ?
P1 C3 H3A 109.5 . . ?
P1 C3 H3B 109.5 . . ?
H3A C3 H3B 109.5 . . ?
P1 C3 H3C 109.5 . . ?
H3A C3 H3C 109.5 . . ?
H3B C3 H3C 109.5 . . ?
C5 C4 P1 108.29(19) . . ?
C5 C4 H4A 110.0 . . ?
P1 C4 H4A 110.0 . . ?
C5 C4 H4B 110.0 . . ?
P1 C4 H4B 110.0 . . ?
H4A C4 H4B 108.4 . . ?
C4 C5 P2 106.59(19) . . ?
C4 C5 H5A 110.4 . . ?
P2 C5 H5A 110.4 . . ?
C4 C5 H5B 110.4 . . ?
P2 C5 H5B 110.4 . . ?
H5A C5 H5B 108.6 . . ?
P2 C6 H6A 109.5 . . ?
P2 C6 H6B 109.5 . . ?
H6A C6 H6B 109.5 . . ?
P2 C6 H6C 109.5 . . ?
H6A C6 H6C 109.5 . . ?
H6B C6 H6C 109.5 . . ?
P2 C7 H7A 109.5 . . ?
P2 C7 H7B 109.5 . . ?
H7A C7 H7B 109.5 . . ?
P2 C7 H7C 109.5 . . ?
H7A C7 H7C 109.5 . . ?
H7B C7 H7C 109.5 . . ?
P3 C8 H8A 109.5 . . ?
P3 C8 H8B 109.5 . . ?
H8A C8 H8B 109.5 . . ?
P3 C8 H8C 109.5 . . ?
H8A C8 H8C 109.5 . . ?
H8B C8 H8C 109.5 . . ?
P3 C9 H9A 109.5 . . ?
P3 C9 H9B 109.5 . . ?
H9A C9 H9B 109.5 . . ?
P3 C9 H9C 109.5 . . ?
H9A C9 H9C 109.5 . . ?
H9B C9 H9C 109.5 . . ?
C11 C10 P3 108.3(2) . . ?
C11 C10 H10A 110.0 . . ?
P3 C10 H10A 110.0 . . ?
C11 C10 H10B 110.0 . . ?
P3 C10 H10B 110.0 . . ?
H10A C10 H10B 108.4 . . ?
C10 C11 P4 106.9(2) . . ?
C10 C11 H11A 110.3 . . ?
P4 C11 H11A 110.3 . . ?
C10 C11 H11B 110.3 . . ?
P4 C11 H11B 110.3 . . ?
H11A C11 H11B 108.6 . . ?
P4 C12 H12A 109.5 . . ?
P4 C12 H12B 109.5 . . ?
H12A C12 H12B 109.5 . . ?
P4 C12 H12C 109.5 . . ?
H12A C12 H12C 109.5 . . ?
H12B C12 H12C 109.5 . . ?
P4 C13 H13A 109.5 . . ?
P4 C13 H13B 109.5 . . ?
H13A C13 H13B 109.5 . . ?
P4 C13 H13C 109.5 . . ?
H13A C13 H13C 109.5 . . ?
H13B C13 H13C 109.5 . . ?
O2 C14 S2 130.7(3) . . ?
O2 C14 H14 114.7 . . ?
S2 C14 H14 114.7 . . ?
P5 C15 H15A 109.5 . . ?
P5 C15 H15B 109.5 . . ?
H15A C15 H15B 109.5 . . ?
P5 C15 H15C 109.5 . . ?
H15A C15 H15C 109.5 . . ?
H15B C15 H15C 109.5 . . ?
P5 C16 H16A 109.5 . . ?
P5 C16 H16B 109.5 . . ?
H16A C16 H16B 109.5 . . ?
P5 C16 H16C 109.5 . . ?
H16A C16 H16C 109.5 . . ?
H16B C16 H16C 109.5 . . ?
C18 C17 P5 107.4(2) . . ?
C18 C17 H17A 110.2 . . ?
P5 C17 H17A 110.2 . . ?
C18 C17 H17B 110.2 . . ?
P5 C17 H17B 110.2 . . ?
H17A C17 H17B 108.5 . . ?
C17 C18 P6 108.2(2) . . ?
C17 C18 H18A 110.1 . . ?
P6 C18 H18A 110.1 . . ?
C17 C18 H18B 110.1 . . ?
P6 C18 H18B 110.1 . . ?
H18A C18 H18B 108.4 . . ?
P6 C19 H19A 109.5 . . ?
P6 C19 H19B 109.5 . . ?
H19A C19 H19B 109.5 . . ?
P6 C19 H19C 109.5 . . ?
H19A C19 H19C 109.5 . . ?
H19B C19 H19C 109.5 . . ?
P6 C20 H20A 109.5 . . ?
P6 C20 H20B 109.5 . . ?
H20A C20 H20B 109.5 . . ?
P6 C20 H20C 109.5 . . ?
H20A C20 H20C 109.5 . . ?
H20B C20 H20C 109.5 . . ?
P7 C21 H21A 109.5 . . ?
P7 C21 H21B 109.5 . . ?
H21A C21 H21B 109.5 . . ?
P7 C21 H21C 109.5 . . ?
H21A C21 H21C 109.5 . . ?
H21B C21 H21C 109.5 . . ?
P7 C22 H22A 109.5 . . ?
P7 C22 H22B 109.5 . . ?
H22A C22 H22B 109.5 . . ?
P7 C22 H22C 109.5 . . ?
H22A C22 H22C 109.5 . . ?
H22B C22 H22C 109.5 . . ?
C24 C23 P7 107.4(2) . . ?
C24 C23 H23A 110.2 . . ?
P7 C23 H23A 110.2 . . ?
C24 C23 H23B 110.2 . . ?
P7 C23 H23B 110.2 . . ?
H23A C23 H23B 108.5 . . ?
C23 C24 P8 108.2(3) . . ?
C23 C24 H24A 110.1 . . ?
P8 C24 H24A 110.1 . . ?
C23 C24 H24B 110.1 . . ?
P8 C24 H24B 110.1 . . ?
H24A C24 H24B 108.4 . . ?
P8 C25 H25A 109.5 . . ?
P8 C25 H25B 109.5 . . ?
H25A C25 H25B 109.5 . . ?
P8 C25 H25C 109.5 . . ?
H25A C25 H25C 109.5 . . ?
H25B C25 H25C 109.5 . . ?
P8 C26 H26A 109.5 . . ?
P8 C26 H26B 109.5 . . ?
H26A C26 H26B 109.5 . . ?
P8 C26 H26C 109.5 . . ?
H26A C26 H26C 109.5 . . ?
H26B C26 H26C 109.5 . . ?

loop_
_geom_bond_atom_site_label_1
_geom_bond_atom_site_label_2
_geom_bond_distance
_geom_bond_site_symmetry_2
_geom_bond_publ_flag
Fe1 P3 2.1851(8) . ?
Fe1 P4 2.1960(8) . ?
Fe1 P2 2.1979(8) . ?
Fe1 P1 2.2017(8) . ?
Fe1 S1 2.3248(8) . ?
Fe1 H1FE 1.50(3) . ?
Fe2 P6 2.1932(8) . ?
Fe2 P7 2.1932(9) . ?
Fe2 P8 2.1941(9) . ?
Fe2 P5 2.1962(8) . ?
Fe2 S2 2.3247(8) . ?
Fe2 H2FE 1.72(3) . ?
S1 C1 1.710(3) . ?
S2 C14 1.704(3) . ?
P1 C2 1.827(3) . ?
P1 C3 1.833(3) . ?
P1 C4 1.853(3) . ?
P2 C7 1.826(3) . ?
P2 C6 1.833(3) . ?
P2 C5 1.843(3) . ?
P3 C8 1.824(3) . ?
P3 C9 1.835(3) . ?
P3 C10 1.850(3) . ?
P4 C12 1.829(3) . ?
P4 C13 1.833(3) . ?
P4 C11 1.839(3) . ?
P5 C16 1.829(3) . ?
P5 C15 1.834(3) . ?
P5 C17 1.838(3) . ?
P6 C19 1.824(3) . ?
P6 C20 1.825(4) . ?
P6 C18 1.844(3) . ?
P7 C22 1.828(3) . ?
P7 C21 1.830(4) . ?
P7 C23 1.850(4) . ?
P8 C24 1.833(4) . ?
P8 C25 1.835(4) . ?
P8 C26 1.848(4) . ?
O1 C1 1.217(4) . ?
O2 C14 1.215(4) . ?
C1 H1 0.9500 . ?
C2 H2A 0.9800 . ?
C2 H2B 0.9800 . ?
C2 H2C 0.9800 . ?
C3 H3A 0.9800 . ?
C3 H3B 0.9800 . ?
C3 H3C 0.9800 . ?
C4 C5 1.537(4) . ?
C4 H4A 0.9900 . ?
C4 H4B 0.9900 . ?
C5 H5A 0.9900 . ?
C5 H5B 0.9900 . ?
C6 H6A 0.9800 . ?
C6 H6B 0.9800 . ?
C6 H6C 0.9800 . ?
C7 H7A 0.9800 . ?
C7 H7B 0.9800 . ?
C7 H7C 0.9800 . ?
C8 H8A 0.9800 . ?
C8 H8B 0.9800 . ?
C8 H8C 0.9800 . ?
C9 H9A 0.9800 . ?
C9 H9B 0.9800 . ?
C9 H9C 0.9800 . ?
C10 C11 1.527(4) . ?
C10 H10A 0.9900 . ?
C10 H10B 0.9900 . ?
C11 H11A 0.9900 . ?
C11 H11B 0.9900 . ?
C12 H12A 0.9800 . ?
C12 H12B 0.9800 . ?
C12 H12C 0.9800 . ?
C13 H13A 0.9800 . ?
C13 H13B 0.9800 . ?
C13 H13C 0.9800 . ?
C14 H14 0.9500 . ?
C15 H15A 0.9800 . ?
C15 H15B 0.9800 . ?
C15 H15C 0.9800 . ?
C16 H16A 0.9800 . ?
C16 H16B 0.9800 . ?
C16 H16C 0.9800 . ?
C17 C18 1.511(5) . ?
C17 H17A 0.9900 . ?
C17 H17B 0.9900 . ?
C18 H18A 0.9900 . ?
C18 H18B 0.9900 . ?
C19 H19A 0.9800 . ?
C19 H19B 0.9800 . ?
C19 H19C 0.9800 . ?
C20 H20A 0.9800 . ?
C20 H20B 0.9800 . ?
C20 H20C 0.9800 . ?
C21 H21A 0.9800 . ?
C21 H21B 0.9800 . ?
C21 H21C 0.9800 . ?
C22 H22A 0.9800 . ?
C22 H22B 0.9800 . ?
C22 H22C 0.9800 . ?
C23 C24 1.518(6) . ?
C23 H23A 0.9900 . ?
C23 H23B 0.9900 . ?
C24 H24A 0.9900 . ?
C24 H24B 0.9900 . ?
C25 H25A 0.9800 . ?
C25 H25B 0.9800 . ?
C25 H25C 0.9800 . ?
C26 H26A 0.9800 . ?
C26 H26B 0.9800 . ?
C26 H26C 0.9800 . ?

loop_
_geom_torsion_atom_site_label_1
_geom_torsion_atom_site_label_2
_geom_torsion_atom_site_label_3
_geom_torsion_atom_site_label_4
_geom_torsion
_geom_torsion_site_symmetry_1
_geom_torsion_site_symmetry_2
_geom_torsion_site_symmetry_3
_geom_torsion_site_symmetry_4
_geom_torsion_publ_flag
P3 Fe1 S1 C1 -54.13(15) . . . . ?
P4 Fe1 S1 C1 32.66(14) . . . . ?
P2 Fe1 S1 C1 -146.86(14) . . . . ?
P1 Fe1 S1 C1 127.42(14) . . . . ?
P6 Fe2 S2 C14 49.16(16) . . . . ?
P7 Fe2 S2 C14 142.43(16) . . . . ?
P8 Fe2 S2 C14 -131.30(16) . . . . ?
P5 Fe2 S2 C14 -37.83(16) . . . . ?
P3 Fe1 P1 C2 33.0(2) . . . . ?
P4 Fe1 P1 C2 -54.43(13) . . . . ?
P2 Fe1 P1 C2 118.38(13) . . . . ?
S1 Fe1 P1 C2 -154.54(13) . . . . ?
P3 Fe1 P1 C3 159.62(19) . . . . ?
P4 Fe1 P1 C3 72.18(14) . . . . ?
P2 Fe1 P1 C3 -115.01(14) . . . . ?
S1 Fe1 P1 C3 -27.93(14) . . . . ?
P3 Fe1 P1 C4 -83.5(2) . . . . ?
P4 Fe1 P1 C4 -170.95(11) . . . . ?
P2 Fe1 P1 C4 1.86(11) . . . . ?
S1 Fe1 P1 C4 88.94(11) . . . . ?
P3 Fe1 P2 C7 75.52(12) . . . . ?
P4 Fe1 P2 C7 -0.4(3) . . . . ?
P1 Fe1 P2 C7 -92.79(12) . . . . ?
S1 Fe1 P2 C7 175.82(12) . . . . ?
P3 Fe1 P2 C6 -50.33(13) . . . . ?
P4 Fe1 P2 C6 -126.2(3) . . . . ?
P1 Fe1 P2 C6 141.36(13) . . . . ?
S1 Fe1 P2 C6 49.97(13) . . . . ?
P3 Fe1 P2 C5 -169.75(10) . . . . ?
P4 Fe1 P2 C5 114.4(3) . . . . ?
P1 Fe1 P2 C5 21.94(11) . . . . ?
S1 Fe1 P2 C5 -69.45(11) . . . . ?
P4 Fe1 P3 C8 123.96(13) . . . . ?
P2 Fe1 P3 C8 -49.06(13) . . . . ?
P1 Fe1 P3 C8 35.6(2) . . . . ?
S1 Fe1 P3 C8 -136.77(13) . . . . ?
P4 Fe1 P3 C9 -109.56(13) . . . . ?
P2 Fe1 P3 C9 77.42(13) . . . . ?
P1 Fe1 P3 C9 162.03(19) . . . . ?
S1 Fe1 P3 C9 -10.30(13) . . . . ?
P4 Fe1 P3 C10 7.43(12) . . . . ?
P2 Fe1 P3 C10 -165.59(12) . . . . ?
P1 Fe1 P3 C10 -81.0(2) . . . . ?
S1 Fe1 P3 C10 106.69(12) . . . . ?
P3 Fe1 P4 C12 136.06(15) . . . . ?
P2 Fe1 P4 C12 -147.6(3) . . . . ?
P1 Fe1 P4 C12 -55.69(15) . . . . ?
S1 Fe1 P4 C12 36.31(15) . . . . ?
P3 Fe1 P4 C13 -97.43(12) . . . . ?
P2 Fe1 P4 C13 -21.0(3) . . . . ?
P1 Fe1 P4 C13 70.83(12) . . . . ?
S1 Fe1 P4 C13 162.82(12) . . . . ?
P3 Fe1 P4 C11 15.65(12) . . . . ?
P2 Fe1 P4 C11 92.0(3) . . . . ?
P1 Fe1 P4 C11 -176.09(12) . . . . ?
S1 Fe1 P4 C11 -84.10(12) . . . . ?
P6 Fe2 P5 C16 -133.84(15) . . . . ?
P7 Fe2 P5 C16 144.0(3) . . . . ?
P8 Fe2 P5 C16 57.18(15) . . . . ?
S2 Fe2 P5 C16 -34.01(15) . . . . ?
P6 Fe2 P5 C15 98.47(14) . . . . ?
P7 Fe2 P5 C15 16.4(3) . . . . ?
P8 Fe2 P5 C15 -70.51(14) . . . . ?
S2 Fe2 P5 C15 -161.70(13) . . . . ?
P6 Fe2 P5 C17 -13.76(13) . . . . ?
P7 Fe2 P5 C17 -95.9(3) . . . . ?
P8 Fe2 P5 C17 177.25(13) . . . . ?
S2 Fe2 P5 C17 86.06(13) . . . . ?
P7 Fe2 P6 C19 -79.51(15) . . . . ?
P8 Fe2 P6 C19 -168.4(2) . . . . ?
P5 Fe2 P6 C19 108.09(15) . . . . ?
S2 Fe2 P6 C19 9.17(15) . . . . ?
P7 Fe2 P6 C20 46.67(15) . . . . ?
P8 Fe2 P6 C20 -42.2(3) . . . . ?
P5 Fe2 P6 C20 -125.73(15) . . . . ?
S2 Fe2 P6 C20 135.35(15) . . . . ?
P7 Fe2 P6 C18 162.78(14) . . . . ?
P8 Fe2 P6 C18 73.9(2) . . . . ?
P5 Fe2 P6 C18 -9.62(14) . . . . ?
S2 Fe2 P6 C18 -108.54(14) . . . . ?
P6 Fe2 P7 C22 55.18(16) . . . . ?
P8 Fe2 P7 C22 -135.91(16) . . . . ?
P5 Fe2 P7 C22 136.8(3) . . . . ?
S2 Fe2 P7 C22 -45.17(16) . . . . ?
P6 Fe2 P7 C21 -73.13(19) . . . . ?
P8 Fe2 P7 C21 95.78(19) . . . . ?
P5 Fe2 P7 C21 8.4(4) . . . . ?
S2 Fe2 P7 C21 -173.48(19) . . . . ?
P6 Fe2 P7 C23 172.90(14) . . . . ?
P8 Fe2 P7 C23 -18.18(14) . . . . ?
P5 Fe2 P7 C23 -105.5(3) . . . . ?
S2 Fe2 P7 C23 72.56(14) . . . . ?
P6 Fe2 P8 C24 84.2(3) . . . . ?
P7 Fe2 P8 C24 -5.47(16) . . . . ?
P5 Fe2 P8 C24 166.87(16) . . . . ?
S2 Fe2 P8 C24 -93.49(16) . . . . ?
P6 Fe2 P8 C25 -157.2(2) . . . . ?
P7 Fe2 P8 C25 113.21(19) . . . . ?
P5 Fe2 P8 C25 -74.45(19) . . . . ?
S2 Fe2 P8 C25 25.19(19) . . . . ?
P6 Fe2 P8 C26 -31.0(3) . . . . ?
P7 Fe2 P8 C26 -120.6(2) . . . . ?
P5 Fe2 P8 C26 51.7(2) . . . . ?
S2 Fe2 P8 C26 151.4(2) . . . . ?
Fe1 S1 C1 O1 -0.9(4) . . . . ?
C2 P1 C4 C5 -159.4(2) . . . . ?
C3 P1 C4 C5 98.2(2) . . . . ?
Fe1 P1 C4 C5 -30.4(2) . . . . ?
P1 C4 C5 P2 47.0(2) . . . . ?
C7 P2 C5 C4 79.9(2) . . . . ?
C6 P2 C5 C4 -177.1(2) . . . . ?
Fe1 P2 C5 C4 -46.2(2) . . . . ?
C8 P3 C10 C11 -162.6(2) . . . . ?
C9 P3 C10 C11 93.9(2) . . . . ?
Fe1 P3 C10 C11 -33.9(2) . . . . ?
P3 C10 C11 P4 44.7(3) . . . . ?
C12 P4 C11 C10 -173.0(2) . . . . ?
C13 P4 C11 C10 84.1(2) . . . . ?
Fe1 P4 C11 C10 -40.1(2) . . . . ?
Fe2 S2 C14 O2 0.2(5) . . . . ?
C16 P5 C17 C18 172.0(2) . . . . ?
C15 P5 C17 C18 -84.1(3) . . . . ?
Fe2 P5 C17 C18 39.5(3) . . . . ?
P5 C17 C18 P6 -46.4(3) . . . . ?
C19 P6 C18 C17 -92.8(3) . . . . ?
C20 P6 C18 C17 165.0(3) . . . . ?
Fe2 P6 C18 C17 36.5(3) . . . . ?
C22 P7 C23 C24 173.9(3) . . . . ?
C21 P7 C23 C24 -81.9(3) . . . . ?
Fe2 P7 C23 C24 43.6(3) . . . . ?
P7 C23 C24 P8 -47.7(4) . . . . ?
C25 P8 C24 C23 -96.1(3) . . . . ?
C26 P8 C24 C23 162.4(3) . . . . ?
Fe2 P8 C24 C23 33.7(3) . . . . ?
